data_1526353
loop_
_publ_author_name
'Renaudin, G.'
'Fischer, P.'
'Yvon, K.'

_publ_section_title
;
 Tetragonal structure of neodymium deuteride Nd D2.27 revisited
;
_journal_name_full 'Journal of Alloys Compd.'
_journal_page_first 9
_journal_page_last 13
_journal_volume 329
_journal_year 2001
_chemical_formula_sum 'D2.272 Nd'
_chemical_name_systematic 'Nd D2.272'
_space_group_IT_number 141
_symmetry_space_group_name_Hall '-I 4bd 2'
_symmetry_space_group_name_H-M 'I 41/a m d :2'
_cell_angle_alpha 90
_cell_angle_beta 90
_cell_angle_gamma 90
_cell_formula_units_Z 8
_cell_length_a 5.42542
_cell_length_b 5.42542
_cell_length_c 10.8818
_cell_volume 320.308
_citation_journal_id_ASTM JALCEU
_cod_data_source_file Renaudin_JALCEU_2001_1346.cif
_cod_data_source_block D2.272Nd1
_cod_original_cell_volume 320.3077
_cod_original_formula_sum 'D2.272 Nd1'
_cod_database_code 1526353

loop_
_symmetry_equiv_pos_as_xyz
x,y,z
-y+1/4,x+3/4,z+1/4
-x+1/2,-y,z+1/2
y+1/4,-x+1/4,z+3/4
x,-y,-z
y+1/4,x+3/4,-z+1/4
-x+1/2,y,-z+1/2
-y+1/4,-x+1/4,-z+3/4
-x,-y,-z
y-1/4,-x-3/4,-z-1/4
x-1/2,y,-z-1/2
-y-1/4,x-1/4,-z-3/4
-x,y,z
-y-1/4,-x-3/4,z-1/4
x-1/2,-y,z-1/2
y-1/4,x-1/4,z-3/4
x+1/2,y+1/2,z+1/2
-y+3/4,x+5/4,z+3/4
-x+1,-y+1/2,z+1
y+3/4,-x+3/4,z+5/4
x+1/2,-y+1/2,-z+1/2
y+3/4,x+5/4,-z+3/4
-x+1,y+1/2,-z+1
-y+3/4,-x+3/4,-z+5/4
-x+1/2,-y+1/2,-z+1/2
y+1/4,-x-1/4,-z+1/4
x,y+1/2,-z
-y+1/4,x+1/4,-z-1/4
-x+1/2,y+1/2,z+1/2
-y+1/4,-x-1/4,z+1/4
x,-y+1/2,z
y+1/4,x+1/4,z-1/4

loop_
_atom_site_label
_atom_site_type_symbol
_atom_site_fract_x
_atom_site_fract_y
_atom_site_fract_z
_atom_site_occupancy
_atom_site_U_iso_or_equiv
D1 D 0.2648 0 0 0.957 0.0
Nd1 Nd 0 0.25 0.1221 1 0.0
D2 D 0 0.75 0.125 0.716 0.0
